data_7214053
loop_
_publ_author_name
'Han, Min-Le'
'Chang, Xin-Hong'
'Feng, Xun'
'Ma, Lu-Fang'
'Wang, Li-Ya'

_publ_section_title
;
 Temperature and pH driven self-assembly of Zn(ii) coordination polymers:
 crystal structures, supramolecular isomerism, and photoluminescence
;
_journal_issue 9
_journal_name_full CrystEngComm
_journal_page_first 1687
_journal_paper_doi 10.1039/c3ce41968a
_journal_volume 16
_journal_year 2014
_chemical_formula_sum 'C16 H18 N6 O6 Zn'
_chemical_formula_weight 455.73
_chemical_name_systematic
;

 ?

;
_space_group_IT_number 2
_symmetry_cell_setting triclinic
_symmetry_space_group_name_Hall '-P 1'
_symmetry_space_group_name_H-M 'P -1'
_atom_sites_solution_hydrogens geom
_atom_sites_solution_primary direct
_atom_sites_solution_secondary difmap
_audit_creation_method SHELXL-97
_cell_angle_alpha 111.6640(10)
_cell_angle_beta 93.5900(10)
_cell_angle_gamma 112.6310(10)
_cell_formula_units_Z 2
_cell_length_a 9.2209(11)
_cell_length_b 10.2628(12)
_cell_length_c 12.7492(15)
_cell_measurement_reflns_used 3303
_cell_measurement_temperature 296(2)
_cell_measurement_theta_max 25.50
_cell_measurement_theta_min 2.28
_cell_volume 1005.0(2)
_computing_cell_refinement 'Bruker SMART'
_computing_data_collection 'Bruker SMART'
_computing_data_reduction 'Bruker SAINT'
_computing_molecular_graphics 'Bruker SHELXTL'
_computing_publication_material 'Bruker SHELXTL'
_computing_structure_refinement 'SHELXL-97 (Sheldrick, 1997)'
_computing_structure_solution 'SHELXS-97 (Sheldrick, 1990)'
_diffrn_ambient_temperature 296(2)
_diffrn_measured_fraction_theta_full 0.992
_diffrn_measured_fraction_theta_max 0.992
_diffrn_measurement_device_type 'CCD area detector'
_diffrn_measurement_method 'phi and omega scans'
_diffrn_radiation_monochromator graphite
_diffrn_radiation_source 'fine-focus sealed tube'
_diffrn_radiation_type MoK\a
_diffrn_radiation_wavelength 0.71073
_diffrn_reflns_av_R_equivalents 0.0193
_diffrn_reflns_av_sigmaI/netI 0.0292
_diffrn_reflns_limit_h_max 11
_diffrn_reflns_limit_h_min -11
_diffrn_reflns_limit_k_max 12
_diffrn_reflns_limit_k_min -12
_diffrn_reflns_limit_l_max 15
_diffrn_reflns_limit_l_min -15
_diffrn_reflns_number 7736
_diffrn_reflns_theta_full 25.50
_diffrn_reflns_theta_max 25.50
_diffrn_reflns_theta_min 2.28
_exptl_absorpt_coefficient_mu 1.267
_exptl_absorpt_correction_T_max 0.8327
_exptl_absorpt_correction_T_min 0.5994
_exptl_absorpt_correction_type multi-scan
_exptl_absorpt_process_details SADABS
_exptl_crystal_colour colourless
_exptl_crystal_density_diffrn 1.506
_exptl_crystal_density_method 'not measured'
_exptl_crystal_description block
_exptl_crystal_F_000 468
_exptl_crystal_size_max 0.45
_exptl_crystal_size_mid 0.19
_exptl_crystal_size_min 0.15
_refine_diff_density_max 1.008
_refine_diff_density_min -0.368
_refine_diff_density_rms 0.107
_refine_ls_extinction_method none
_refine_ls_goodness_of_fit_ref 1.113
_refine_ls_hydrogen_treatment constr
_refine_ls_matrix_type full
_refine_ls_number_parameters 272
_refine_ls_number_reflns 3716
_refine_ls_number_restraints 70
_refine_ls_restrained_S_all 1.138
_refine_ls_R_factor_all 0.0526
_refine_ls_R_factor_gt 0.0454
_refine_ls_shift/su_max 0.001
_refine_ls_shift/su_mean 0.000
_refine_ls_structure_factor_coef Fsqd
_refine_ls_weighting_details 'calc w=1/[\s^2^(Fo^2^)+(0.0804P)^2^+1.8747P] where P=(Fo^2^+2Fc^2^)/3'
_refine_ls_weighting_scheme calc
_refine_ls_wR_factor_gt 0.1462
_refine_ls_wR_factor_ref 0.1526
_reflns_number_gt 3245
_reflns_number_total 3716
_reflns_threshold_expression >2sigma(I)
_cod_data_source_file c3ce41968a.txt
_cod_data_source_block a
_cod_depositor_comments
;
The following automatic conversions were performed:

'_symmetry_cell_setting' value 'Triclinic' changed to 'triclinic'
according to
/usr/data/users/saulius/automatic-downloads/current/RSC/lib/dictionaries/cif_core.dic
dictionary named 'cif_core.dic' version 2.4.2 from
2011-04-26.

'_exptl_absorpt_correction_type' value 'MULTI-SCAN'
changed to 'multi-scan' according to
/usr/data/users/saulius/automatic-downloads/current/RSC/lib/dictionaries/cif_core.dic
dictionary named 'cif_core.dic' version 2.4.2 from
2011-04-26.

'_refine_ls_hydrogen_treatment' value 'CONSTR' changed
to 'constr' according to
/usr/data/users/saulius/automatic-downloads/current/RSC/lib/dictionaries/cif_core.dic
dictionary named 'cif_core.dic' version 2.4.2 from 2011-04-26.

Automatic conversion script
Id: cif_fix_values 2281 2013-09-26 08:29:07Z andrius 
;
_cod_original_sg_symbol_H-M P-1
_cod_database_code 7214053

loop_
_symmetry_equiv_pos_as_xyz
'x, y, z'
'-x, -y, -z'

loop_
_atom_site_label
_atom_site_type_symbol
_atom_site_fract_x
_atom_site_fract_y
_atom_site_fract_z
_atom_site_U_iso_or_equiv
_atom_site_adp_type
_atom_site_occupancy
_atom_site_symmetry_multiplicity
_atom_site_calc_flag
_atom_site_refinement_flags
Zn1 Zn 1.11708(6) 1.08951(5) 0.18014(4) 0.02993(19) Uani 1 1 d .
O1 O 1.1232(4) 0.8611(4) 0.2464(3) 0.0427(8) Uani 1 1 d .
O2 O 1.1804(4) 0.9218(3) 0.0996(3) 0.0372(7) Uani 1 1 d .
O3 O 1.0825(5) 0.3594(4) 0.2318(3) 0.0475(8) Uani 1 1 d .
O4 O 1.1557(4) 0.2126(3) 0.0904(3) 0.0376(7) Uani 1 1 d .
O5 O 1.3713(5) 0.5177(4) -0.1340(3) 0.0520(9) Uani 1 1 d .
O6 O -0.0154(10) 0.5473(10) 0.4122(6) 0.057(2) Uani 0.50 1 d P
H1W H 0.0539 0.6314 0.4495 0.086 Uiso 0.50 1 d PR
H2W H 0.0126 0.4896 0.3588 0.086 Uiso 0.50 1 d PR
O7 O 0.0804(9) 0.8832(11) 0.4623(5) 0.066(2) Uani 0.50 1 d P
H4W H 0.0827 0.8493 0.3930 0.098 Uiso 0.50 1 d PR
H3W H 0.1229 0.9788 0.4929 0.098 Uiso 0.50 1 d PR
N1 N 0.8929(4) 1.0153(4) 0.2095(3) 0.0370(8) Uani 1 1 d U
N2 N 0.6776(4) 0.8840(4) 0.2537(3) 0.0357(8) Uani 1 1 d U
N3 N 0.6410(6) 0.9861(6) 0.2265(5) 0.0671(13) Uani 1 1 d U
N4 N 0.5365(4) 0.7241(4) 0.5145(3) 0.0349(8) Uani 1 1 d .
N5 N 0.6192(5) 0.6404(5) 0.4698(3) 0.0441(10) Uani 1 1 d .
N6 N 0.7163(4) 0.7797(4) 0.6624(3) 0.0340(8) Uani 1 1 d .
C1 C 1.1927(5) 0.6931(4) 0.0967(3) 0.0265(8) Uani 1 1 d .
C2 C 1.1461(5) 0.5807(4) 0.1400(3) 0.0270(8) Uani 1 1 d .
H2 H 1.0942 0.5920 0.2007 0.032 Uiso 1 1 calc R
C3 C 1.1773(5) 0.4514(4) 0.0921(3) 0.0277(8) Uani 1 1 d .
C4 C 1.2537(5) 0.4350(5) 0.0012(4) 0.0317(9) Uani 1 1 d .
H4 H 1.2755 0.3490 -0.0304 0.038 Uiso 1 1 calc R
C5 C 1.2983(5) 0.5462(5) -0.0433(4) 0.0328(9) Uani 1 1 d .
C6 C 1.2672(5) 0.6758(5) 0.0047(4) 0.0305(9) Uani 1 1 d .
H6 H 1.2963 0.7503 -0.0248 0.037 Uiso 1 1 calc R
C7 C 1.1620(5) 0.8341(5) 0.1522(4) 0.0299(9) Uani 1 1 d .
C8 C 1.1336(5) 0.3340(5) 0.1422(4) 0.0310(9) Uani 1 1 d .
C9 C 1.4246(8) 0.6298(7) -0.1805(5) 0.0592(15) Uani 1 1 d .
H9A H 1.3340 0.6425 -0.2084 0.089 Uiso 1 1 calc R
H9B H 1.4723 0.5946 -0.2436 0.089 Uiso 1 1 calc R
H9C H 1.5035 0.7279 -0.1210 0.089 Uiso 1 1 calc R
C10 C 0.8253(5) 0.9042(5) 0.2443(4) 0.0323(9) Uani 1 1 d U
H10 H 0.8753 0.8479 0.2600 0.039 Uiso 1 1 calc R
C11 C 0.7763(7) 1.0626(7) 0.1999(6) 0.0638(14) Uani 1 1 d U
H11 H 0.7893 1.1417 0.1767 0.077 Uiso 1 1 calc R
C12 C 0.5630(5) 0.7683(5) 0.2860(4) 0.0362(10) Uani 1 1 d .
H12A H 0.6171 0.7155 0.3094 0.043 Uiso 1 1 calc R
H12B H 0.4748 0.6907 0.2187 0.043 Uiso 1 1 calc R
C13 C 0.4950(5) 0.8410(5) 0.3836(4) 0.0353(9) Uani 1 1 d .
H13A H 0.4160 0.8674 0.3538 0.042 Uiso 1 1 calc R
H13B H 0.5815 0.9368 0.4422 0.042 Uiso 1 1 calc R
C14 C 0.4145(5) 0.7310(5) 0.4396(4) 0.0382(10) Uani 1 1 d .
H14A H 0.3464 0.7674 0.4854 0.046 Uiso 1 1 calc R
H14B H 0.3464 0.6271 0.3793 0.046 Uiso 1 1 calc R
C15 C 0.5964(5) 0.8062(5) 0.6290(4) 0.0342(9) Uani 1 1 d .
H15 H 0.5590 0.8724 0.6780 0.041 Uiso 1 1 calc R
C16 C 0.7260(6) 0.6774(5) 0.5626(4) 0.0396(10) Uani 1 1 d .
H16 H 0.8010 0.6368 0.5595 0.047 Uiso 1 1 calc R

loop_
_atom_site_aniso_label
_atom_site_aniso_U_11
_atom_site_aniso_U_22
_atom_site_aniso_U_33
_atom_site_aniso_U_23
_atom_site_aniso_U_13
_atom_site_aniso_U_12
Zn1 0.0377(3) 0.0267(3) 0.0358(3) 0.0181(2) 0.0133(2) 0.0191(2)
O1 0.062(2) 0.0363(17) 0.0449(18) 0.0189(15) 0.0248(16) 0.0327(16)
O2 0.0530(19) 0.0291(15) 0.0439(17) 0.0207(14) 0.0153(15) 0.0265(14)
O3 0.073(2) 0.0404(18) 0.0473(19) 0.0287(16) 0.0291(18) 0.0313(18)
O4 0.0532(19) 0.0272(15) 0.0433(17) 0.0204(13) 0.0131(15) 0.0230(14)
O5 0.085(3) 0.051(2) 0.054(2) 0.0342(18) 0.045(2) 0.047(2)
O6 0.080(5) 0.089(6) 0.051(4) 0.041(4) 0.049(4) 0.068(5)
O7 0.059(5) 0.107(7) 0.017(3) 0.033(4) 0.011(3) 0.018(4)
N1 0.0359(18) 0.0391(19) 0.048(2) 0.0262(16) 0.0138(16) 0.0202(15)
N2 0.0334(18) 0.0365(18) 0.045(2) 0.0223(16) 0.0112(15) 0.0182(15)
N3 0.048(2) 0.071(3) 0.118(4) 0.066(3) 0.027(2) 0.035(2)
N4 0.037(2) 0.0335(19) 0.0352(19) 0.0154(16) 0.0107(16) 0.0159(16)
N5 0.055(2) 0.043(2) 0.041(2) 0.0148(18) 0.0157(19) 0.030(2)
N6 0.040(2) 0.0309(18) 0.0360(19) 0.0165(15) 0.0100(16) 0.0176(16)
C1 0.0277(19) 0.0213(18) 0.033(2) 0.0119(16) 0.0036(16) 0.0130(16)
C2 0.0281(19) 0.0257(19) 0.030(2) 0.0136(16) 0.0086(16) 0.0127(16)
C3 0.029(2) 0.0206(18) 0.033(2) 0.0127(16) 0.0037(16) 0.0098(16)
C4 0.043(2) 0.025(2) 0.033(2) 0.0118(17) 0.0095(18) 0.0200(18)
C5 0.043(2) 0.031(2) 0.032(2) 0.0144(18) 0.0141(18) 0.0218(19)
C6 0.038(2) 0.027(2) 0.034(2) 0.0181(17) 0.0106(18) 0.0168(18)
C7 0.031(2) 0.025(2) 0.037(2) 0.0129(17) 0.0083(17) 0.0152(17)
C8 0.036(2) 0.026(2) 0.034(2) 0.0160(17) 0.0053(18) 0.0132(17)
C9 0.084(4) 0.059(3) 0.059(3) 0.036(3) 0.045(3) 0.040(3)
C10 0.036(2) 0.035(2) 0.035(2) 0.0181(17) 0.0113(17) 0.0206(17)
C11 0.051(3) 0.067(3) 0.108(4) 0.064(3) 0.025(3) 0.034(2)
C12 0.037(2) 0.029(2) 0.041(2) 0.0143(18) 0.0124(19) 0.0125(18)
C13 0.036(2) 0.036(2) 0.038(2) 0.0151(19) 0.0095(19) 0.0205(19)
C14 0.031(2) 0.044(3) 0.040(2) 0.018(2) 0.0084(19) 0.016(2)
C15 0.038(2) 0.033(2) 0.036(2) 0.0167(19) 0.0122(18) 0.0175(19)
C16 0.048(3) 0.039(2) 0.040(2) 0.017(2) 0.013(2) 0.027(2)

loop_
_atom_type_symbol
_atom_type_description
_atom_type_scat_dispersion_real
_atom_type_scat_dispersion_imag
_atom_type_scat_source
C C 0.0033 0.0016 'International Tables Vol C Tables 4.2.6.8 and 6.1.1.4'
H H 0.0000 0.0000 'International Tables Vol C Tables 4.2.6.8 and 6.1.1.4'
N N 0.0061 0.0033 'International Tables Vol C Tables 4.2.6.8 and 6.1.1.4'
O O 0.0106 0.0060 'International Tables Vol C Tables 4.2.6.8 and 6.1.1.4'
Zn Zn 0.2839 1.4301 'International Tables Vol C Tables 4.2.6.8 and 6.1.1.4'

loop_
_geom_angle_atom_site_label_1
_geom_angle_atom_site_label_2
_geom_angle_atom_site_label_3
_geom_angle
_geom_angle_site_symmetry_1
_geom_angle_site_symmetry_3
O4 Zn1 O2 105.38(12) 1_565 .
O4 Zn1 N1 115.04(14) 1_565 .
O2 Zn1 N1 114.82(14) . .
O4 Zn1 N6 108.74(14) 1_565 2_776
O2 Zn1 N6 103.50(14) . 2_776
N1 Zn1 N6 108.62(15) . 2_776
C7 O2 Zn1 110.9(3) . .
C8 O4 Zn1 110.2(3) . 1_545
C5 O5 C9 118.3(4) . .
H1W O6 H2W 113.9 . .
H4W O7 H3W 111.0 . .
C10 N1 C11 102.9(4) . .
C10 N1 Zn1 126.4(3) . .
C11 N1 Zn1 130.7(3) . .
C10 N2 N3 110.3(4) . .
C10 N2 C12 126.8(4) . .
N3 N2 C12 122.9(4) . .
C11 N3 N2 101.8(4) . .
C15 N4 N5 109.6(4) . .
C15 N4 C14 128.2(4) . .
N5 N4 C14 121.7(4) . .
C16 N5 N4 102.8(4) . .
C15 N6 C16 103.7(4) . .
C15 N6 Zn1 126.0(3) . 2_776
C16 N6 Zn1 128.5(3) . 2_776
C6 C1 C2 120.6(4) . .
C6 C1 C7 120.6(3) . .
C2 C1 C7 118.8(4) . .
C3 C2 C1 119.8(4) . .
C3 C2 H2 120.1 . .
C1 C2 H2 120.1 . .
C4 C3 C2 119.7(4) . .
C4 C3 C8 120.5(3) . .
C2 C3 C8 119.7(4) . .
C3 C4 C5 120.5(4) . .
C3 C4 H4 119.8 . .
C5 C4 H4 119.8 . .
O5 C5 C6 124.5(4) . .
O5 C5 C4 115.7(4) . .
C6 C5 C4 119.8(4) . .
C1 C6 C5 119.6(4) . .
C1 C6 H6 120.2 . .
C5 C6 H6 120.2 . .
O1 C7 O2 123.4(4) . .
O1 C7 C1 119.1(4) . .
O2 C7 C1 117.6(4) . .
O3 C8 O4 123.2(4) . .
O3 C8 C3 119.7(4) . .
O4 C8 C3 117.1(4) . .
O5 C9 H9A 109.5 . .
O5 C9 H9B 109.5 . .
H9A C9 H9B 109.5 . .
O5 C9 H9C 109.5 . .
H9A C9 H9C 109.5 . .
H9B C9 H9C 109.5 . .
N2 C10 N1 110.8(4) . .
N2 C10 H10 124.6 . .
N1 C10 H10 124.6 . .
N3 C11 N1 114.3(5) . .
N3 C11 H11 122.9 . .
N1 C11 H11 122.9 . .
N2 C12 C13 112.3(4) . .
N2 C12 H12A 109.1 . .
C13 C12 H12A 109.1 . .
N2 C12 H12B 109.1 . .
C13 C12 H12B 109.1 . .
H12A C12 H12B 107.9 . .
C12 C13 C14 111.9(4) . .
C12 C13 H13A 109.2 . .
C14 C13 H13A 109.2 . .
C12 C13 H13B 109.2 . .
C14 C13 H13B 109.2 . .
H13A C13 H13B 107.9 . .
N4 C14 C13 110.9(4) . .
N4 C14 H14A 109.4 . .
C13 C14 H14A 109.4 . .
N4 C14 H14B 109.4 . .
C13 C14 H14B 109.4 . .
H14A C14 H14B 108.0 . .
N6 C15 N4 110.0(4) . .
N6 C15 H15 125.0 . .
N4 C15 H15 125.0 . .
N5 C16 N6 113.8(4) . .
N5 C16 H16 123.1 . .
N6 C16 H16 123.1 . .

loop_
_geom_bond_atom_site_label_1
_geom_bond_atom_site_label_2
_geom_bond_distance
_geom_bond_site_symmetry_2
Zn1 O4 1.950(3) 1_565
Zn1 O2 1.975(3) .
Zn1 N1 2.022(4) .
Zn1 N6 2.056(4) 2_776
O1 C7 1.238(5) .
O2 C7 1.277(5) .
O3 C8 1.239(5) .
O4 C8 1.278(5) .
O4 Zn1 1.950(3) 1_545
O5 C5 1.369(5) .
O5 C9 1.422(6) .
O6 H1W 0.7839 .
O6 H2W 0.8499 .
O7 H4W 0.8271 .
O7 H3W 0.8186 .
N1 C10 1.322(5) .
N1 C11 1.355(6) .
N2 C10 1.317(6) .
N2 N3 1.363(6) .
N2 C12 1.464(5) .
N3 C11 1.336(7) .
N4 C15 1.333(6) .
N4 N5 1.358(5) .
N4 C14 1.469(6) .
N5 C16 1.322(6) .
N6 C15 1.317(6) .
N6 C16 1.353(6) .
N6 Zn1 2.056(4) 2_776
C1 C6 1.386(6) .
C1 C2 1.392(5) .
C1 C7 1.503(5) .
C2 C3 1.391(5) .
C2 H2 0.9300 .
C3 C4 1.385(6) .
C3 C8 1.500(5) .
C4 C5 1.393(6) .
C4 H4 0.9300 .
C5 C6 1.393(6) .
C6 H6 0.9300 .
C9 H9A 0.9600 .
C9 H9B 0.9600 .
C9 H9C 0.9600 .
C10 H10 0.9300 .
C11 H11 0.9300 .
C12 C13 1.507(6) .
C12 H12A 0.9700 .
C12 H12B 0.9700 .
C13 C14 1.534(6) .
C13 H13A 0.9700 .
C13 H13B 0.9700 .
C14 H14A 0.9700 .
C14 H14B 0.9700 .
C15 H15 0.9300 .
C16 H16 0.9300 .

loop_
_geom_hbond_atom_site_label_D
_geom_hbond_atom_site_label_H
_geom_hbond_atom_site_label_A
_geom_hbond_distance_DH
_geom_hbond_distance_HA
_geom_hbond_distance_DA
_geom_hbond_angle_DHA
_geom_hbond_site_symmetry_A
O6 H1W O7 0.78 2.44 3.006(13) 129.9 .
O6 H2W O3 0.85 2.01 2.855(7) 178.1 1_455
O7 H4W O1 0.83 1.97 2.743(7) 156.3 1_455

loop_
_geom_torsion_atom_site_label_1
_geom_torsion_atom_site_label_2
_geom_torsion_atom_site_label_3
_geom_torsion_atom_site_label_4
_geom_torsion
_geom_torsion_site_symmetry_1
O4 Zn1 O2 C7 179.1(3) 1_565
N1 Zn1 O2 C7 -53.2(3) .
N6 Zn1 O2 C7 65.0(3) 2_776
O4 Zn1 N1 C10 164.0(3) 1_565
O2 Zn1 N1 C10 41.4(4) .
N6 Zn1 N1 C10 -73.9(4) 2_776
O4 Zn1 N1 C11 -16.2(6) 1_565
O2 Zn1 N1 C11 -138.7(5) .
N6 Zn1 N1 C11 106.0(5) 2_776
C10 N2 N3 C11 0.8(6) .
C12 N2 N3 C11 -178.0(5) .
C15 N4 N5 C16 0.4(5) .
C14 N4 N5 C16 173.7(4) .
C6 C1 C2 C3 1.3(6) .
C7 C1 C2 C3 -178.2(3) .
C1 C2 C3 C4 -0.4(6) .
C1 C2 C3 C8 177.3(4) .
C2 C3 C4 C5 -0.6(6) .
C8 C3 C4 C5 -178.3(4) .
C9 O5 C5 C6 2.2(7) .
C9 O5 C5 C4 -177.9(5) .
C3 C4 C5 O5 -179.2(4) .
C3 C4 C5 C6 0.7(7) .
C2 C1 C6 C5 -1.2(6) .
C7 C1 C6 C5 178.3(4) .
O5 C5 C6 C1 -179.9(4) .
C4 C5 C6 C1 0.2(6) .
Zn1 O2 C7 O1 -5.8(5) .
Zn1 O2 C7 C1 175.4(3) .
C6 C1 C7 O1 -166.8(4) .
C2 C1 C7 O1 12.7(6) .
C6 C1 C7 O2 12.0(6) .
C2 C1 C7 O2 -168.5(4) .
Zn1 O4 C8 O3 -5.2(5) 1_545
Zn1 O4 C8 C3 173.0(3) 1_545
C4 C3 C8 O3 171.7(4) .
C2 C3 C8 O3 -6.0(6) .
C4 C3 C8 O4 -6.5(6) .
C2 C3 C8 O4 175.8(4) .
N3 N2 C10 N1 -1.0(6) .
C12 N2 C10 N1 177.7(4) .
C11 N1 C10 N2 0.8(6) .
Zn1 N1 C10 N2 -179.3(3) .
N2 N3 C11 N1 -0.3(8) .
C10 N1 C11 N3 -0.2(7) .
Zn1 N1 C11 N3 179.9(4) .
C10 N2 C12 C13 128.3(5) .
N3 N2 C12 C13 -53.0(6) .
N2 C12 C13 C14 -164.0(4) .
C15 N4 C14 C13 95.3(5) .
N5 N4 C14 C13 -76.7(5) .
C12 C13 C14 N4 75.4(5) .
C16 N6 C15 N4 -0.1(5) .
Zn1 N6 C15 N4 165.2(3) 2_776
N5 N4 C15 N6 -0.2(5) .
C14 N4 C15 N6 -173.0(4) .
N4 N5 C16 N6 -0.4(5) .
C15 N6 C16 N5 0.3(5) .
Zn1 N6 C16 N5 -164.5(3) 2_776
